data_1531560
loop_
_publ_author_name
'Koller, D.'
'Mueller, B.G.'

_publ_section_title
;
 Synthese und Struktur von Rb Hf F5, Rb2 Zr3 F12 O und Rb2 Hf3 F12 O -
 zwei Oxidfluoride mit zentraler trigonal-planarer (M3 O)-Gruppe
;
_journal_name_full 'Zeitschrift fuer Anorganische und Allgemeine Chemie'
_journal_page_first 575
_journal_page_last 579
_journal_volume 628
_journal_year 2002
_chemical_formula_sum 'F5 Hf Rb'
_chemical_name_systematic 'Rb Hf F5'
_space_group_IT_number 14
_symmetry_space_group_name_Hall '-P 2ybc'
_symmetry_space_group_name_H-M 'P 1 21/c 1'
_cell_angle_alpha 90
_cell_angle_beta 120.52
_cell_angle_gamma 90
_cell_formula_units_Z 4
_cell_length_a 7.766
_cell_length_b 7.8963
_cell_length_c 7.898
_cell_volume 417.224
_citation_journal_id_ASTM ZAACAB
_cod_data_source_file Koller_ZAACAB_2002_1036.cif
_cod_data_source_block F5Hf1Rb1
_cod_original_cell_volume 417.2239
_cod_original_formula_sum 'F5 Hf1 Rb1'
_cod_database_code 1531560

loop_
_symmetry_equiv_pos_as_xyz
x,y,z
-x,y+1/2,-z+1/2
-x,-y,-z
x,-y-1/2,z-1/2

loop_
_atom_site_label
_atom_site_type_symbol
_atom_site_fract_x
_atom_site_fract_y
_atom_site_fract_z
_atom_site_occupancy
_atom_site_U_iso_or_equiv
F5 F-1 0.6744 0.0001 0.0876 1 0.0
F3 F-1 0.4977 0.293 -0.0641 1 0.0
F4 F-1 0.4996 -0.0641 0.2911 1 0.0
F2 F-1 0.7868 0.2109 0.3577 1 0.0
F1 F-1 0.2123 0.2095 0.0703 1 0.0
Hf1 Hf+4 0.5 0.1621 0.1628 1 0.0
Rb1 Rb+1 0.0872 0 0.2937 1 0.0
